data_7113245
loop_
_publ_author_name
'Falvello, Larry R.'
'Forni\'es, Juan'
'Lalinde, Elena'
'Menj\'on, Babil'
'Garc\'ia-Monforte, M. Angeles'
'Moreno, M. Teresa'
'Tom\'as, Milagros'

_publ_section_title
;
 Unusual luminescent octanuclear stellate platinacycle self-assembled by
 Pt--Ag bonds
;
_journal_coden_ASTM CHCOFS
_journal_issue 37
_journal_name_full
;
 Chemical Communications (Cambridge, United Kingdom)
;
_journal_page_first 3838
_journal_page_last 3840
_journal_paper_doi 10.1039/b706439j
_journal_year 2007
_chemical_formula_moiety ' (C16 H36 N 1+)2, C24 H2 Cl20 O2 Pt2 2-'
_chemical_formula_sum 'C56 H74 Cl20 N2 O2 Pt2'
_chemical_formula_weight 1906.35
_space_group_IT_number 2
_symmetry_cell_setting triclinic
_symmetry_space_group_name_Hall '-P 1'
_symmetry_space_group_name_H-M 'P -1'
_atom_sites_solution_hydrogens geom
_atom_sites_solution_primary direct
_atom_sites_solution_secondary difmap
_audit_creation_method SHELXL-97
_cell_angle_alpha 77.186(1)
_cell_angle_beta 73.546(1)
_cell_angle_gamma 82.648(1)
_cell_formula_units_Z 2
_cell_length_a 12.8464(5)
_cell_length_b 16.2732(7)
_cell_length_c 18.0701(8)
_cell_measurement_reflns_used 8208
_cell_measurement_temperature 100(2)
_cell_measurement_theta_max 26.68
_cell_measurement_theta_min 2.29
_cell_volume 3524.1(3)
_computing_cell_refinement 'SAINT (Bruker, 2001)'
_computing_data_collection 'SMART (Bruker, 2001)'
_computing_data_reduction 'SAINT (Bruker, 2001)'
_computing_molecular_graphics 'SHELXTL (Bruker, 2001)'
_computing_publication_material 'SHELXTL (Bruker, 2001)'
_computing_structure_refinement 'SHELXL-97 (Sheldrick, 1997)'
_computing_structure_solution 'SHELXS-97 (Sheldrick, 1990)'
_diffrn_ambient_temperature 100(2)
_diffrn_detector_area_resol_mean 8.26
_diffrn_measured_fraction_theta_full 0.992
_diffrn_measured_fraction_theta_max 0.963
_diffrn_measurement_device_type 'D8 SMART Apex'
_diffrn_measurement_method \w-scans
_diffrn_radiation_monochromator graphite
_diffrn_radiation_source 'fine-focus sealed tube'
_diffrn_radiation_type MoK\a
_diffrn_radiation_wavelength 0.71073
_diffrn_reflns_av_R_equivalents 0.0414
_diffrn_reflns_av_sigmaI/netI 0.0664
_diffrn_reflns_limit_h_max 16
_diffrn_reflns_limit_h_min -16
_diffrn_reflns_limit_k_max 20
_diffrn_reflns_limit_k_min -21
_diffrn_reflns_limit_l_max 23
_diffrn_reflns_limit_l_min -23
_diffrn_reflns_number 31931
_diffrn_reflns_theta_full 26.00
_diffrn_reflns_theta_max 27.50
_diffrn_reflns_theta_min 1.77
_diffrn_standards_number 0
_exptl_absorpt_coefficient_mu 4.765
_exptl_absorpt_correction_T_max 0.8703
_exptl_absorpt_correction_T_min 0.6056
_exptl_absorpt_correction_type multi-scan
_exptl_absorpt_process_details
;
SADABS (Bruker, 2001)
;
_exptl_crystal_colour colourless
_exptl_crystal_density_diffrn 1.797
_exptl_crystal_density_method 'not measured'
_exptl_crystal_description plate
_exptl_crystal_F_000 1872
_exptl_crystal_size_max 0.36
_exptl_crystal_size_mid 0.20
_exptl_crystal_size_min 0.03
_refine_diff_density_max 1.513
_refine_diff_density_min -1.615
_refine_diff_density_rms 0.153
_refine_ls_extinction_method none
_refine_ls_goodness_of_fit_ref 1.028
_refine_ls_hydrogen_treatment constr
_refine_ls_matrix_type full
_refine_ls_number_parameters 865
_refine_ls_number_reflns 15610
_refine_ls_number_restraints 698
_refine_ls_restrained_S_all 1.067
_refine_ls_R_factor_all 0.0618
_refine_ls_R_factor_gt 0.0454
_refine_ls_shift/su_max 0.001
_refine_ls_shift/su_mean 0.000
_refine_ls_structure_factor_coef Fsqd
_refine_ls_weighting_details 'calc w=1/[\s^2^(Fo^2^)+(0.0444P)^2^+6.7262P] where P=(Fo^2^+2Fc^2^)/3'
_refine_ls_weighting_scheme calc
_refine_ls_wR_factor_gt 0.1028
_refine_ls_wR_factor_ref 0.1102
_reflns_number_gt 12314
_reflns_number_total 15610
_reflns_threshold_expression I>2s\(I)
_cod_duplicate_entry 7102136
_cod_data_source_file b706439j.txt
_cod_data_source_block ial34a
_cod_database_code 7113245

loop_
_symmetry_equiv_pos_as_xyz
'x, y, z'
'-x, -y, -z'

loop_
_atom_site_label
_atom_site_type_symbol
_atom_site_fract_x
_atom_site_fract_y
_atom_site_fract_z
_atom_site_U_iso_or_equiv
_atom_site_adp_type
_atom_site_occupancy
_atom_site_symmetry_multiplicity
_atom_site_calc_flag
_atom_site_refinement_flags
_atom_site_disorder_assembly
_atom_site_disorder_group
Pt1 Pt 0.056448(17) 0.578883(15) 0.436973(14) 0.02349(7) Uani 1 1 d . . .
Cl2 Cl 0.29498(12) 0.57876(11) 0.30320(10) 0.0337(4) Uani 1 1 d . . .
Cl3 Cl 0.32490(13) 0.60122(11) 0.12579(10) 0.0390(4) Uani 1 1 d . . .
Cl4 Cl 0.12932(15) 0.65436(15) 0.05429(10) 0.0526(5) Uani 1 1 d . . .
Cl5 Cl -0.10295(14) 0.67571(13) 0.16335(10) 0.0435(4) Uani 1 1 d . . .
Cl6 Cl -0.14082(12) 0.64099(12) 0.34369(10) 0.0358(4) Uani 1 1 d . . .
Cl8 Cl 0.28130(13) 0.55758(10) 0.49850(10) 0.0338(4) Uani 1 1 d . . .
Cl9 Cl 0.38573(14) 0.70115(12) 0.52909(12) 0.0427(4) Uani 1 1 d . . .
Cl10 Cl 0.28484(18) 0.88546(12) 0.50160(13) 0.0527(5) Uani 1 1 d . . .
Cl11 Cl 0.07621(18) 0.92440(11) 0.44265(12) 0.0497(5) Uani 1 1 d . . .
Cl12 Cl -0.02767(14) 0.78360(11) 0.40560(12) 0.0433(4) Uani 1 1 d . . .
O1 O 0.0291(3) 0.5262(3) 0.5587(2) 0.0259(9) Uani 1 1 d . . .
C1 C 0.0776(5) 0.6122(4) 0.3213(4) 0.0239(13) Uani 1 1 d . . .
C2 C 0.1804(5) 0.6051(4) 0.2677(4) 0.0282(14) Uani 1 1 d . . .
C3 C 0.1962(5) 0.6155(4) 0.1870(4) 0.0282(14) Uani 1 1 d . . .
C4 C 0.1091(5) 0.6379(4) 0.1545(4) 0.0304(15) Uani 1 1 d . . .
C5 C 0.0064(5) 0.6473(4) 0.2036(4) 0.0319(15) Uani 1 1 d . . .
C6 C -0.0075(5) 0.6329(4) 0.2851(4) 0.0275(14) Uani 1 1 d . . .
C7 C 0.1307(5) 0.6730(4) 0.4489(4) 0.0292(14) Uani 1 1 d . . .
C8 C 0.2229(5) 0.6598(4) 0.4781(4) 0.0280(14) Uani 1 1 d . . .
C9 C 0.2708(5) 0.7231(4) 0.4942(4) 0.0302(14) Uani 1 1 d . . .
C10 C 0.2261(6) 0.8054(4) 0.4829(4) 0.0351(15) Uani 1 1 d . . .
C11 C 0.1339(6) 0.8221(4) 0.4554(4) 0.0315(15) Uani 1 1 d . . .
C12 C 0.0886(5) 0.7576(4) 0.4390(4) 0.0293(14) Uani 1 1 d . . .
Pt2 Pt 0.548063(19) 0.923144(16) 0.955481(14) 0.02712(7) Uani 1 1 d . . .
Cl14 Cl 0.50798(14) 0.72144(13) 1.03229(13) 0.0513(5) Uani 1 1 d . . .
Cl15 Cl 0.68656(17) 0.57654(12) 1.03698(13) 0.0513(5) Uani 1 1 d . . .
Cl16 Cl 0.92968(15) 0.61427(12) 0.97455(11) 0.0428(4) Uani 1 1 d . . .
Cl17 Cl 0.99205(13) 0.80223(12) 0.92432(11) 0.0387(4) Uani 1 1 d . . .
Cl18 Cl 0.81463(13) 0.94770(11) 0.91669(11) 0.0356(4) Uani 1 1 d . . .
Cl20 Cl 0.31270(13) 0.84815(13) 0.96963(11) 0.0459(5) Uani 1 1 d . . .
Cl21 Cl 0.25089(15) 0.79917(15) 0.83376(14) 0.0560(6) Uani 1 1 d . . .
Cl22 Cl 0.40728(17) 0.82513(14) 0.66550(12) 0.0538(5) Uani 1 1 d . . .
Cl23 Cl 0.63199(15) 0.89754(12) 0.63487(10) 0.0408(4) Uani 1 1 d . . .
Cl24 Cl 0.70262(12) 0.93742(11) 0.77113(10) 0.0333(4) Uani 1 1 d . . .
O2 O 0.5732(3) 0.9758(3) 1.0445(2) 0.0306(10) Uani 1 1 d . . .
C13 C 0.6639(5) 0.8310(4) 0.9646(4) 0.0282(14) Uani 1 1 d . . .
C14 C 0.6427(5) 0.7463(5) 0.9949(4) 0.0345(15) Uani 1 1 d . . .
C15 C 0.7220(6) 0.6800(4) 0.9997(4) 0.0369(16) Uani 1 1 d . . .
C16 C 0.8303(5) 0.6967(5) 0.9749(4) 0.0336(15) Uani 1 1 d . . .
C17 C 0.8563(5) 0.7804(4) 0.9498(4) 0.0312(15) Uani 1 1 d . . .
C18 C 0.7751(5) 0.8443(4) 0.9451(4) 0.0291(14) Uani 1 1 d . . .
C19 C 0.5100(5) 0.8878(4) 0.8696(4) 0.0258(13) Uani 1 1 d . . .
C20 C 0.4065(5) 0.8595(4) 0.8777(4) 0.0323(15) Uani 1 1 d . . .
C21 C 0.3760(5) 0.8391(4) 0.8164(4) 0.0343(15) Uani 1 1 d . . .
C22 C 0.4444(6) 0.8503(4) 0.7414(4) 0.0359(16) Uani 1 1 d . . .
C23 C 0.5460(5) 0.8807(4) 0.7298(4) 0.0300(14) Uani 1 1 d . . .
C24 C 0.5758(5) 0.8980(4) 0.7915(4) 0.0261(13) Uani 1 1 d . . .
N1 N 0.8663(4) 0.6820(3) 0.7175(3) 0.0265(11) Uani 1 1 d D . .
C25 C 0.9184(5) 0.7642(4) 0.6757(4) 0.0290(14) Uani 1 1 d D . .
H25A H 0.9788 0.7522 0.6305 0.035 Uiso 1 1 calc R . .
H25B H 0.8637 0.8031 0.6540 0.035 Uiso 1 1 calc R . .
C26 C 0.9622(5) 0.8098(4) 0.7228(4) 0.0301(14) Uani 1 1 d D . .
H26A H 1.0246 0.7756 0.7387 0.036 Uiso 1 1 calc R . .
H26B H 0.9052 0.8178 0.7712 0.036 Uiso 1 1 calc R . .
C27 C 0.9983(6) 0.8950(4) 0.6744(4) 0.0399(17) Uani 1 1 d D . .
H27A H 1.0545 0.8860 0.6260 0.048 Uiso 1 1 calc R . .
H27B H 0.9354 0.9281 0.6584 0.048 Uiso 1 1 calc R . .
C28 C 1.0437(7) 0.9456(5) 0.7167(5) 0.047(2) Uani 1 1 d D . .
H28A H 1.0652 0.9995 0.6820 0.071 Uiso 1 1 calc R . .
H28B H 1.1073 0.9140 0.7316 0.071 Uiso 1 1 calc R . .
H28C H 0.9881 0.9562 0.7641 0.071 Uiso 1 1 calc R . .
C29 C 0.8494(5) 0.6373(4) 0.6564(4) 0.0293(14) Uani 1 1 d D . .
H29A H 0.9188 0.6343 0.6152 0.035 Uiso 1 1 calc R . .
H29B H 0.8312 0.5787 0.6821 0.035 Uiso 1 1 calc R . .
C30 C 0.7615(5) 0.6788(4) 0.6172(4) 0.0317(15) Uani 1 1 d D . .
H30A H 0.7765 0.7385 0.5933 0.038 Uiso 1 1 calc R . .
H30B H 0.6902 0.6781 0.6570 0.038 Uiso 1 1 calc R . .
C31 C 0.7574(5) 0.6323(4) 0.5543(4) 0.0285(14) Uani 1 1 d D . .
H31A H 0.8247 0.6410 0.5108 0.034 Uiso 1 1 calc R . .
H31B H 0.7558 0.5711 0.5768 0.034 Uiso 1 1 calc R . .
C32 C 0.6614(6) 0.6603(5) 0.5217(5) 0.0446(19) Uani 1 1 d D . .
H32A H 0.6632 0.6278 0.4816 0.067 Uiso 1 1 calc R . .
H32B H 0.6635 0.7205 0.4978 0.067 Uiso 1 1 calc R . .
H32C H 0.5944 0.6509 0.5641 0.067 Uiso 1 1 calc R . .
C33 C 0.9391(5) 0.6258(4) 0.7638(4) 0.0339(15) Uani 1 1 d D . .
H33A H 0.9503 0.6564 0.8022 0.041 Uiso 1 1 calc R . .
H33B H 0.9004 0.5750 0.7941 0.041 Uiso 1 1 calc R . .
C34 C 1.0481(6) 0.5975(5) 0.7165(5) 0.0457(19) Uani 1 1 d D . .
H34A H 1.0829 0.6470 0.6795 0.055 Uiso 1 1 calc R . .
H34B H 1.0385 0.5577 0.6851 0.055 Uiso 1 1 calc R . .
C35 C 1.1221(7) 0.5546(5) 0.7681(6) 0.059(3) Uani 1 1 d D . .
H35A H 1.0798 0.5156 0.8136 0.071 Uiso 1 1 calc R . .
H35B H 1.1812 0.5204 0.7376 0.071 Uiso 1 1 calc R . .
C36 C 1.1721(7) 0.6149(6) 0.7980(6) 0.061(2) Uani 1 1 d D . .
H36A H 1.2171 0.5829 0.8318 0.092 Uiso 1 1 calc R . .
H36B H 1.1143 0.6490 0.8284 0.092 Uiso 1 1 calc R . .
H36C H 1.2174 0.6519 0.7534 0.092 Uiso 1 1 calc R . .
C37 C 0.7578(5) 0.7017(4) 0.7740(4) 0.0299(14) Uani 1 1 d D . .
H37A H 0.7722 0.7276 0.8145 0.036 Uiso 1 1 calc R . .
H37B H 0.7150 0.7446 0.7444 0.036 Uiso 1 1 calc R . .
C38 C 0.6880(5) 0.6278(4) 0.8158(4) 0.0350(15) Uani 1 1 d D . .
H38A H 0.7119 0.5976 0.8628 0.042 Uiso 1 1 calc R . .
H38B H 0.6966 0.5877 0.7802 0.042 Uiso 1 1 calc R . .
C39 C 0.5689(5) 0.6602(5) 0.8405(5) 0.0462(19) Uani 1 1 d D . .
H39A H 0.5626 0.7046 0.8715 0.055 Uiso 1 1 calc R . .
H39B H 0.5444 0.6863 0.7928 0.055 Uiso 1 1 calc R . .
C40 C 0.4949(6) 0.5913(5) 0.8890(6) 0.065(3) Uani 1 1 d D . .
H40A H 0.4198 0.6156 0.9033 0.097 Uiso 1 1 calc R . .
H40B H 0.5177 0.5660 0.9369 0.097 Uiso 1 1 calc R . .
H40C H 0.4993 0.5478 0.8582 0.097 Uiso 1 1 calc R . .
N2 N 0.5619(4) 0.8187(3) 0.2646(3) 0.0467(12) Uani 1 1 d DU . .
C41 C 0.4382(8) 0.8388(9) 0.2817(8) 0.0437(17) Uani 0.50 1 d PDU A 1
H41A H 0.4039 0.8015 0.3318 0.052 Uiso 0.50 1 calc PR A 1
H41B H 0.4226 0.8976 0.2903 0.052 Uiso 0.50 1 calc PR A 1
C42 C 0.3848(6) 0.8303(5) 0.2235(5) 0.0502(12) Uani 0.50 1 d PDU A 1
H42A H 0.4123 0.7758 0.2069 0.060 Uiso 0.50 1 calc PR A 1
H42B H 0.4083 0.8755 0.1769 0.060 Uiso 0.50 1 calc PR A 1
C43 C 0.2637(9) 0.8337(9) 0.2455(9) 0.0449(18) Uani 0.50 1 d PDU A 1
H43A H 0.2344 0.8864 0.2652 0.054 Uiso 0.50 1 calc PR A 1
H43B H 0.2386 0.7855 0.2887 0.054 Uiso 0.50 1 calc PR A 1
C44 C 0.2190(13) 0.8308(11) 0.1769(10) 0.045(3) Uani 0.50 1 d PDU A 1
H44A H 0.1393 0.8336 0.1941 0.068 Uiso 0.50 1 calc PR A 1
H44B H 0.2460 0.7780 0.1581 0.068 Uiso 0.50 1 calc PR A 1
H44C H 0.2427 0.8789 0.1342 0.068 Uiso 0.50 1 calc PR A 1
C45 C 0.6173(9) 0.8892(9) 0.2010(8) 0.0477(19) Uani 0.50 1 d PDU A 1
H45A H 0.6021 0.8859 0.1510 0.057 Uiso 0.50 1 calc PR A 1
H45B H 0.5833 0.9438 0.2148 0.057 Uiso 0.50 1 calc PR A 1
C46 C 0.7348(6) 0.8902(5) 0.1869(5) 0.0566(14) Uani 0.50 1 d PDU A 1
H46A H 0.7691 0.8387 0.1666 0.068 Uiso 0.50 1 calc PR A 1
H46B H 0.7504 0.8858 0.2383 0.068 Uiso 0.50 1 calc PR A 1
C47 C 0.7887(11) 0.9627(10) 0.1329(10) 0.055(2) Uani 0.50 1 d PDU A 1
H47A H 0.7617 0.9721 0.0853 0.066 Uiso 0.50 1 calc PR A 1
H47B H 0.7606 1.0123 0.1579 0.066 Uiso 0.50 1 calc PR A 1
C48 C 0.9045(11) 0.9665(13) 0.1058(12) 0.058(3) Uani 0.50 1 d PDU A 1
H48A H 0.9222 1.0194 0.0681 0.086 Uiso 0.50 1 calc PR A 1
H48B H 0.9363 0.9186 0.0801 0.086 Uiso 0.50 1 calc PR A 1
H48C H 0.9343 0.9639 0.1506 0.086 Uiso 0.50 1 calc PR A 1
C49 C 0.5814(12) 0.8289(8) 0.3412(5) 0.0440(18) Uani 0.50 1 d PDU A 1
H49A H 0.6573 0.8071 0.3397 0.053 Uiso 0.50 1 calc PR A 1
H49B H 0.5341 0.7900 0.3839 0.053 Uiso 0.50 1 calc PR A 1
C50 C 0.5655(12) 0.9138(8) 0.3674(8) 0.0469(17) Uani 0.50 1 d PDU A 1
H50A H 0.4873 0.9328 0.3777 0.056 Uiso 0.50 1 calc PR A 1
H50B H 0.6055 0.9558 0.3234 0.056 Uiso 0.50 1 calc PR A 1
C51 C 0.6035(12) 0.9137(10) 0.4415(9) 0.045(2) Uani 0.50 1 d PDU A 1
H51A H 0.5785 0.9681 0.4589 0.054 Uiso 0.50 1 calc PR A 1
H51B H 0.5695 0.8681 0.4845 0.054 Uiso 0.50 1 calc PR A 1
C52 C 0.7266(12) 0.9008(12) 0.4268(13) 0.048(3) Uani 0.50 1 d PDU A 1
H52A H 0.7466 0.9013 0.4752 0.071 Uiso 0.50 1 calc PR A 1
H52B H 0.7607 0.9465 0.3851 0.071 Uiso 0.50 1 calc PR A 1
H52C H 0.7518 0.8465 0.4106 0.071 Uiso 0.50 1 calc PR A 1
C53 C 0.6015(10) 0.7311(5) 0.2475(8) 0.0427(17) Uani 0.50 1 d PDU A 1
H53A H 0.5880 0.7271 0.1972 0.051 Uiso 0.50 1 calc PR A 1
H53B H 0.6810 0.7230 0.2411 0.051 Uiso 0.50 1 calc PR A 1
C54 C 0.5468(11) 0.6610(7) 0.3115(8) 0.0384(17) Uani 0.50 1 d PDU A 1
H54A H 0.4666 0.6709 0.3243 0.046 Uiso 0.50 1 calc PR A 1
H54B H 0.5710 0.6553 0.3598 0.046 Uiso 0.50 1 calc PR A 1
C55 C 0.5851(15) 0.5825(8) 0.2737(9) 0.042(2) Uani 0.50 1 d PDU A 1
H55A H 0.5512 0.5857 0.2302 0.050 Uiso 0.50 1 calc PR A 1
H55B H 0.6651 0.5801 0.2519 0.050 Uiso 0.50 1 calc PR A 1
C56 C 0.5526(11) 0.5039(8) 0.3362(9) 0.038(2) Uani 0.50 1 d PDU A 1
H56A H 0.5777 0.4535 0.3129 0.057 Uiso 0.50 1 calc PR A 1
H56B H 0.4732 0.5060 0.3566 0.057 Uiso 0.50 1 calc PR A 1
H56C H 0.5858 0.5014 0.3793 0.057 Uiso 0.50 1 calc PR A 1
C41B C 0.4969(9) 0.8329(10) 0.2038(6) 0.0530(17) Uani 0.50 1 d PDU A 2
H41C H 0.5139 0.8890 0.1702 0.064 Uiso 0.50 1 calc PR A 2
H41D H 0.5276 0.7908 0.1699 0.064 Uiso 0.50 1 calc PR A 2
C42B C 0.3848(6) 0.8303(5) 0.2235(5) 0.0502(12) Uani 0.50 1 d PDU A 2
H42C H 0.3570 0.8701 0.2600 0.060 Uiso 0.50 1 calc PR A 2
H42D H 0.3707 0.7733 0.2561 0.060 Uiso 0.50 1 calc PR A 2
C43B C 0.3088(10) 0.8450(10) 0.1741(9) 0.0511(18) Uani 0.50 1 d PDU A 2
H43C H 0.3285 0.8013 0.1411 0.061 Uiso 0.50 1 calc PR A 2
H43D H 0.3239 0.9001 0.1379 0.061 Uiso 0.50 1 calc PR A 2
C44B C 0.1882(11) 0.8460(13) 0.2090(12) 0.055(3) Uani 0.50 1 d PDU A 2
H44D H 0.1515 0.8562 0.1668 0.083 Uiso 0.50 1 calc PR A 2
H44E H 0.1648 0.8909 0.2396 0.083 Uiso 0.50 1 calc PR A 2
H44F H 0.1695 0.7913 0.2435 0.083 Uiso 0.50 1 calc PR A 2
C45B C 0.6756(7) 0.8160(8) 0.2092(8) 0.0541(18) Uani 0.50 1 d PDU A 2
H45C H 0.7197 0.7694 0.2339 0.065 Uiso 0.50 1 calc PR A 2
H45D H 0.6697 0.8009 0.1604 0.065 Uiso 0.50 1 calc PR A 2
C46B C 0.7348(6) 0.8902(5) 0.1869(5) 0.0566(14) Uani 0.50 1 d PDU A 2
H46C H 0.7567 0.8952 0.2339 0.068 Uiso 0.50 1 calc PR A 2
H46D H 0.6815 0.9385 0.1780 0.068 Uiso 0.50 1 calc PR A 2
C47B C 0.8301(11) 0.9049(12) 0.1213(9) 0.058(2) Uani 0.50 1 d PDU A 2
H47C H 0.8504 0.8510 0.1023 0.070 Uiso 0.50 1 calc PR A 2
H47D H 0.8053 0.9458 0.0792 0.070 Uiso 0.50 1 calc PR A 2
C48B C 0.9285(13) 0.9336(14) 0.1237(13) 0.066(4) Uani 0.50 1 d PDU A 2
H48D H 0.9801 0.9388 0.0715 0.099 Uiso 0.50 1 calc PR A 2
H48E H 0.9597 0.8931 0.1620 0.099 Uiso 0.50 1 calc PR A 2
H48F H 0.9138 0.9889 0.1392 0.099 Uiso 0.50 1 calc PR A 2
C49B C 0.5286(12) 0.8823(8) 0.3187(8) 0.0551(18) Uani 0.50 1 d PDU A 2
H49C H 0.5392 0.9409 0.2891 0.066 Uiso 0.50 1 calc PR A 2
H49D H 0.4521 0.8780 0.3505 0.066 Uiso 0.50 1 calc PR A 2
C50B C 0.6049(13) 0.8539(9) 0.3669(10) 0.0524(18) Uani 0.50 1 d PDU A 2
H50C H 0.6784 0.8402 0.3341 0.063 Uiso 0.50 1 calc PR A 2
H50D H 0.5804 0.8034 0.4073 0.063 Uiso 0.50 1 calc PR A 2
C51B C 0.6052(13) 0.9299(10) 0.4054(11) 0.0540(19) Uani 0.50 1 d PDU A 2
H51C H 0.5971 0.9830 0.3676 0.065 Uiso 0.50 1 calc PR A 2
H51D H 0.5419 0.9288 0.4520 0.065 Uiso 0.50 1 calc PR A 2
C52B C 0.7067(14) 0.9294(12) 0.4302(14) 0.055(3) Uani 0.50 1 d PDU A 2
H52D H 0.7038 0.9795 0.4526 0.083 Uiso 0.50 1 calc PR A 2
H52E H 0.7698 0.9300 0.3844 0.083 Uiso 0.50 1 calc PR A 2
H52F H 0.7131 0.8784 0.4697 0.083 Uiso 0.50 1 calc PR A 2
C53B C 0.5586(12) 0.7246(4) 0.2989(8) 0.0472(19) Uani 0.50 1 d PDU A 2
H53C H 0.6186 0.7105 0.3249 0.057 Uiso 0.50 1 calc PR A 2
H53D H 0.4904 0.7186 0.3417 0.057 Uiso 0.50 1 calc PR A 2
C54B C 0.5643(13) 0.6551(7) 0.2568(9) 0.0474(18) Uani 0.50 1 d PDU A 2
H54C H 0.4974 0.6600 0.2389 0.057 Uiso 0.50 1 calc PR A 2
H54D H 0.6267 0.6625 0.2094 0.057 Uiso 0.50 1 calc PR A 2
C55B C 0.5762(17) 0.5698(8) 0.3032(10) 0.046(2) Uani 0.50 1 d PDU A 2
H55C H 0.6466 0.5656 0.3165 0.055 Uiso 0.50 1 calc PR A 2
H55D H 0.5189 0.5674 0.3535 0.055 Uiso 0.50 1 calc PR A 2
C56B C 0.5728(14) 0.4926(9) 0.2756(11) 0.056(3) Uani 0.50 1 d PDU A 2
H56D H 0.5784 0.4434 0.3172 0.085 Uiso 0.50 1 calc PR A 2
H56E H 0.6337 0.4888 0.2290 0.085 Uiso 0.50 1 calc PR A 2
H56F H 0.5040 0.4936 0.2619 0.085 Uiso 0.50 1 calc PR A 2

loop_
_atom_site_aniso_label
_atom_site_aniso_U_11
_atom_site_aniso_U_22
_atom_site_aniso_U_33
_atom_site_aniso_U_23
_atom_site_aniso_U_13
_atom_site_aniso_U_12
Pt1 0.02046(11) 0.02625(13) 0.02460(13) -0.00501(10) -0.00797(9) 0.00001(9)
Cl2 0.0198(7) 0.0427(10) 0.0372(9) -0.0035(7) -0.0093(6) -0.0015(6)
Cl3 0.0260(7) 0.0437(10) 0.0341(9) 0.0053(8) 0.0033(7) -0.0028(7)
Cl4 0.0405(10) 0.0838(16) 0.0234(9) 0.0053(9) -0.0063(8) -0.0006(10)
Cl5 0.0321(8) 0.0660(13) 0.0311(9) -0.0027(9) -0.0154(7) 0.0056(8)
Cl6 0.0195(7) 0.0552(11) 0.0310(8) -0.0072(8) -0.0075(6) 0.0031(7)
Cl8 0.0310(8) 0.0325(9) 0.0431(10) -0.0091(7) -0.0193(7) 0.0034(6)
Cl9 0.0412(9) 0.0463(11) 0.0513(11) -0.0128(9) -0.0250(9) -0.0071(8)
Cl10 0.0684(13) 0.0373(10) 0.0628(14) -0.0112(9) -0.0277(11) -0.0153(9)
Cl11 0.0741(13) 0.0245(9) 0.0528(12) -0.0054(8) -0.0260(10) 0.0056(9)
Cl12 0.0370(9) 0.0357(10) 0.0600(12) -0.0086(9) -0.0234(9) 0.0097(7)
O1 0.031(2) 0.023(2) 0.018(2) -0.0053(17) 0.0052(17) -0.0058(17)
C1 0.022(3) 0.020(3) 0.027(3) -0.005(3) -0.006(2) 0.002(2)
C2 0.024(3) 0.022(3) 0.036(4) 0.000(3) -0.007(3) -0.004(2)
C3 0.023(3) 0.023(3) 0.030(3) 0.004(3) 0.000(3) -0.003(2)
C4 0.032(3) 0.033(4) 0.019(3) 0.006(3) -0.003(3) -0.005(3)
C5 0.026(3) 0.038(4) 0.030(4) -0.001(3) -0.011(3) 0.002(3)
C6 0.023(3) 0.031(4) 0.021(3) 0.002(3) -0.002(2) 0.000(3)
C7 0.021(3) 0.032(4) 0.034(4) -0.005(3) -0.007(3) 0.001(3)
C8 0.026(3) 0.030(3) 0.029(3) -0.008(3) -0.009(3) 0.002(3)
C9 0.029(3) 0.037(4) 0.027(3) -0.009(3) -0.010(3) -0.002(3)
C10 0.043(4) 0.034(4) 0.028(4) -0.004(3) -0.006(3) -0.012(3)
C11 0.044(4) 0.021(3) 0.025(3) 0.000(3) -0.006(3) 0.001(3)
C12 0.031(3) 0.030(4) 0.026(3) -0.003(3) -0.010(3) 0.000(3)
Pt2 0.02490(12) 0.03268(15) 0.02336(13) -0.00698(11) -0.00326(10) -0.00489(10)
Cl14 0.0343(9) 0.0438(11) 0.0635(13) -0.0012(10) 0.0049(9) -0.0154(8)
Cl15 0.0594(12) 0.0321(10) 0.0537(12) 0.0077(9) -0.0099(10) -0.0120(9)
Cl16 0.0474(10) 0.0388(10) 0.0422(10) -0.0022(8) -0.0198(8) 0.0052(8)
Cl17 0.0285(8) 0.0444(10) 0.0426(10) 0.0001(8) -0.0148(7) -0.0033(7)
Cl18 0.0299(8) 0.0336(9) 0.0427(10) -0.0022(7) -0.0095(7) -0.0088(7)
Cl20 0.0279(8) 0.0665(13) 0.0412(10) -0.0144(9) 0.0021(7) -0.0145(8)
Cl21 0.0378(10) 0.0731(15) 0.0694(14) -0.0267(12) -0.0194(10) -0.0143(9)
Cl22 0.0613(12) 0.0659(14) 0.0487(12) -0.0236(10) -0.0294(10) -0.0007(10)
Cl23 0.0492(10) 0.0421(10) 0.0265(8) -0.0079(7) -0.0075(8) 0.0104(8)
Cl24 0.0286(7) 0.0366(9) 0.0302(8) -0.0042(7) -0.0014(7) -0.0042(6)
O2 0.033(2) 0.036(3) 0.022(2) -0.008(2) -0.0045(19) -0.0013(19)
C13 0.025(3) 0.038(4) 0.021(3) -0.005(3) -0.003(3) -0.011(3)
C14 0.032(3) 0.040(4) 0.030(4) -0.004(3) -0.002(3) -0.015(3)
C15 0.045(4) 0.033(4) 0.028(4) 0.002(3) -0.004(3) -0.009(3)
C16 0.034(3) 0.041(4) 0.022(3) -0.001(3) -0.008(3) -0.001(3)
C17 0.029(3) 0.042(4) 0.024(3) -0.005(3) -0.010(3) -0.004(3)
C18 0.030(3) 0.031(4) 0.023(3) -0.006(3) 0.000(3) -0.007(3)
C19 0.027(3) 0.019(3) 0.026(3) -0.003(3) -0.001(3) 0.002(2)
C20 0.025(3) 0.039(4) 0.034(4) -0.013(3) -0.005(3) -0.002(3)
C21 0.028(3) 0.033(4) 0.046(4) -0.014(3) -0.013(3) 0.002(3)
C22 0.046(4) 0.032(4) 0.036(4) -0.015(3) -0.017(3) 0.007(3)
C23 0.032(3) 0.021(3) 0.033(4) -0.008(3) -0.006(3) 0.009(3)
C24 0.024(3) 0.026(3) 0.026(3) -0.006(3) -0.004(3) 0.001(2)
N1 0.029(3) 0.025(3) 0.027(3) -0.006(2) -0.010(2) 0.003(2)
C25 0.031(3) 0.027(3) 0.028(3) -0.005(3) -0.009(3) 0.002(3)
C26 0.029(3) 0.027(3) 0.033(4) 0.001(3) -0.010(3) -0.004(3)
C27 0.038(4) 0.042(4) 0.036(4) 0.002(3) -0.006(3) -0.015(3)
C28 0.059(5) 0.035(4) 0.045(5) 0.008(4) -0.014(4) -0.023(4)
C29 0.032(3) 0.027(3) 0.033(4) -0.010(3) -0.015(3) 0.005(3)
C30 0.030(3) 0.031(4) 0.037(4) -0.009(3) -0.015(3) 0.009(3)
C31 0.030(3) 0.031(4) 0.023(3) -0.004(3) -0.008(3) 0.004(3)
C32 0.037(4) 0.059(5) 0.043(4) -0.015(4) -0.023(3) 0.012(3)
C33 0.041(4) 0.029(4) 0.038(4) -0.002(3) -0.024(3) 0.003(3)
C34 0.045(4) 0.047(5) 0.056(5) -0.019(4) -0.030(4) 0.011(3)
C35 0.056(5) 0.048(5) 0.095(7) -0.022(5) -0.054(5) 0.013(4)
C36 0.054(5) 0.069(6) 0.075(7) -0.019(5) -0.037(5) -0.007(4)
C37 0.033(3) 0.032(4) 0.024(3) -0.006(3) -0.005(3) 0.000(3)
C38 0.042(4) 0.031(4) 0.033(4) -0.002(3) -0.012(3) -0.009(3)
C39 0.041(4) 0.036(4) 0.054(5) -0.014(4) 0.004(4) -0.007(3)
C40 0.043(4) 0.033(4) 0.102(8) -0.004(5) 0.004(5) -0.013(4)
N2 0.037(2) 0.045(3) 0.049(3) 0.008(2) -0.012(2) 0.001(2)
C41 0.042(3) 0.029(3) 0.060(4) 0.000(3) -0.020(3) 0.001(3)
C42 0.052(2) 0.035(3) 0.064(3) -0.001(2) -0.023(2) 0.000(2)
C43 0.048(3) 0.031(3) 0.059(4) -0.001(3) -0.025(3) -0.002(3)
C44 0.050(5) 0.033(5) 0.056(6) -0.006(5) -0.020(5) -0.006(5)
C45 0.046(3) 0.048(3) 0.048(3) -0.009(3) -0.008(3) -0.011(3)
C46 0.051(2) 0.056(3) 0.057(3) -0.009(2) -0.002(2) -0.014(2)
C47 0.051(3) 0.058(4) 0.054(4) -0.008(4) -0.005(3) -0.017(3)
C48 0.051(5) 0.065(7) 0.054(6) -0.007(6) -0.009(5) -0.016(5)
C49 0.043(4) 0.037(4) 0.049(4) -0.003(3) -0.013(3) 0.003(4)
C50 0.047(4) 0.039(4) 0.050(4) -0.002(3) -0.014(3) 0.004(3)
C51 0.049(4) 0.035(5) 0.048(4) -0.005(4) -0.011(4) 0.002(4)
C52 0.050(5) 0.039(7) 0.053(6) -0.007(6) -0.013(5) -0.003(5)
C53 0.035(3) 0.045(3) 0.047(4) -0.007(3) -0.010(3) -0.003(3)
C54 0.033(3) 0.042(3) 0.044(4) -0.009(3) -0.016(3) -0.001(3)
C55 0.036(3) 0.043(3) 0.048(4) -0.008(3) -0.014(4) 0.001(3)
C56 0.032(5) 0.039(4) 0.047(6) -0.012(4) -0.015(5) 0.001(4)
C41B 0.052(3) 0.037(4) 0.066(4) 0.001(3) -0.020(3) 0.002(3)
C42B 0.052(2) 0.035(3) 0.064(3) -0.001(2) -0.023(2) 0.000(2)
C43B 0.053(3) 0.037(3) 0.063(4) -0.001(3) -0.022(3) -0.001(3)
C44B 0.054(4) 0.039(6) 0.070(7) -0.001(6) -0.019(5) -0.007(5)
C45B 0.048(3) 0.055(3) 0.055(3) -0.008(3) -0.006(3) -0.010(3)
C46B 0.051(2) 0.056(3) 0.057(3) -0.009(2) -0.002(2) -0.014(2)
C47B 0.053(3) 0.061(4) 0.055(4) -0.009(4) -0.002(3) -0.017(3)
C48B 0.056(5) 0.079(8) 0.062(7) -0.014(7) -0.002(6) -0.023(6)
C49B 0.053(4) 0.046(4) 0.056(4) 0.001(3) -0.010(3) 0.004(4)
C50B 0.052(4) 0.043(4) 0.054(4) -0.001(3) -0.011(3) 0.005(3)
C51B 0.054(4) 0.040(4) 0.059(4) -0.003(4) -0.008(4) 0.005(4)
C52B 0.059(6) 0.039(7) 0.061(6) -0.006(6) -0.009(5) -0.002(5)
C53B 0.040(4) 0.047(3) 0.051(4) -0.006(3) -0.012(3) 0.002(3)
C54B 0.039(3) 0.049(3) 0.052(4) -0.006(3) -0.012(3) -0.001(3)
C55B 0.038(3) 0.047(3) 0.052(4) -0.008(3) -0.014(4) 0.002(3)
C56B 0.051(5) 0.051(4) 0.064(6) -0.011(5) -0.012(6) -0.001(5)

loop_
_atom_type_symbol
_atom_type_description
_atom_type_scat_dispersion_real
_atom_type_scat_dispersion_imag
_atom_type_scat_source
C C 0.0033 0.0016 'International Tables Vol C Tables 4.2.6.8 and 6.1.1.4'
H H 0.0000 0.0000 'International Tables Vol C Tables 4.2.6.8 and 6.1.1.4'
N N 0.0061 0.0033 'International Tables Vol C Tables 4.2.6.8 and 6.1.1.4'
O O 0.0106 0.0060 'International Tables Vol C Tables 4.2.6.8 and 6.1.1.4'
Cl Cl 0.1484 0.1585 'International Tables Vol C Tables 4.2.6.8 and 6.1.1.4'
Pt Pt -1.7033 8.3905 'International Tables Vol C Tables 4.2.6.8 and 6.1.1.4'

loop_
_geom_angle_atom_site_label_1
_geom_angle_atom_site_label_2
_geom_angle_atom_site_label_3
_geom_angle
_geom_angle_site_symmetry_1
_geom_angle_site_symmetry_3
C7 Pt1 C1 96.9(3) . .
C7 Pt1 O1 90.9(2) . .
C1 Pt1 O1 171.8(2) . .
C7 Pt1 O1 172.1(2) . 2_566
C1 Pt1 O1 90.9(2) . 2_566
O1 Pt1 O1 81.29(17) . 2_566
C7 Pt1 Pt1 131.59(19) . 2_566
C1 Pt1 Pt1 131.47(17) . 2_566
O1 Pt1 Pt1 40.68(11) . 2_566
O1 Pt1 Pt1 40.61(11) 2_566 2_566
Pt1 O1 Pt1 98.71(17) . 2_566
C6 C1 C2 113.3(6) . .
C6 C1 Pt1 124.0(4) . .
C2 C1 Pt1 122.2(4) . .
C3 C2 C1 123.7(6) . .
C3 C2 Cl2 117.1(5) . .
C1 C2 Cl2 119.1(5) . .
C4 C3 C2 120.3(6) . .
C4 C3 Cl3 119.1(5) . .
C2 C3 Cl3 120.7(5) . .
C5 C4 C3 118.9(6) . .
C5 C4 Cl4 120.8(5) . .
C3 C4 Cl4 120.2(5) . .
C4 C5 C6 119.5(6) . .
C4 C5 Cl5 119.2(5) . .
C6 C5 Cl5 121.3(5) . .
C1 C6 C5 124.2(6) . .
C1 C6 Cl6 119.0(5) . .
C5 C6 Cl6 116.8(5) . .
C8 C7 C12 113.2(6) . .
C8 C7 Pt1 122.8(5) . .
C12 C7 Pt1 123.5(5) . .
C9 C8 C7 124.4(6) . .
C9 C8 Cl8 116.5(5) . .
C7 C8 Cl8 119.1(5) . .
C10 C9 C8 119.9(6) . .
C10 C9 Cl9 119.0(5) . .
C8 C9 Cl9 121.2(5) . .
C9 C10 C11 118.4(6) . .
C9 C10 Cl10 120.8(5) . .
C11 C10 Cl10 120.8(5) . .
C10 C11 C12 120.4(6) . .
C10 C11 Cl11 118.8(5) . .
C12 C11 Cl11 120.9(5) . .
C11 C12 C7 123.7(6) . .
C11 C12 Cl12 117.5(5) . .
C7 C12 Cl12 118.8(5) . .
C19 Pt2 C13 94.7(2) . .
C19 Pt2 O2 171.9(2) . .
C13 Pt2 O2 93.4(2) . .
C19 Pt2 O2 90.8(2) . 2_677
C13 Pt2 O2 174.5(2) . 2_677
O2 Pt2 O2 81.19(18) . 2_677
C19 Pt2 Pt2 131.15(17) . 2_677
C13 Pt2 Pt2 134.19(18) . 2_677
O2 Pt2 Pt2 40.78(12) . 2_677
O2 Pt2 Pt2 40.41(12) 2_677 2_677
Pt2 O2 Pt2 98.81(18) . 2_677
C14 C13 C18 112.7(6) . .
C14 C13 Pt2 123.4(5) . .
C18 C13 Pt2 123.8(5) . .
C15 C14 C13 124.8(6) . .
C15 C14 Cl14 117.1(5) . .
C13 C14 Cl14 118.1(5) . .
C16 C15 C14 119.6(6) . .
C16 C15 Cl15 119.4(6) . .
C14 C15 Cl15 121.0(5) . .
C15 C16 C17 118.3(6) . .
C15 C16 Cl16 119.9(6) . .
C17 C16 Cl16 121.8(5) . .
C18 C17 C16 120.1(6) . .
C18 C17 Cl17 121.3(5) . .
C16 C17 Cl17 118.5(5) . .
C17 C18 C13 124.2(6) . .
C17 C18 Cl18 117.0(5) . .
C13 C18 Cl18 118.8(5) . .
C24 C19 C20 112.6(6) . .
C24 C19 Pt2 124.1(5) . .
C20 C19 Pt2 122.9(5) . .
C21 C20 C19 123.7(6) . .
C21 C20 Cl20 117.8(5) . .
C19 C20 Cl20 118.5(5) . .
C22 C21 C20 120.8(6) . .
C22 C21 Cl21 119.2(5) . .
C20 C21 Cl21 120.1(6) . .
C21 C22 C23 117.7(6) . .
C21 C22 Cl22 121.0(6) . .
C23 C22 Cl22 121.3(6) . .
C24 C23 C22 120.6(6) . .
C24 C23 Cl23 121.1(5) . .
C22 C23 Cl23 118.2(5) . .
C23 C24 C19 124.5(6) . .
C23 C24 Cl24 117.4(5) . .
C19 C24 Cl24 118.1(5) . .
C33 N1 C25 110.1(5) . .
C33 N1 C37 109.0(5) . .
C25 N1 C37 108.8(4) . .
C33 N1 C29 109.7(4) . .
C25 N1 C29 108.9(5) . .
C37 N1 C29 110.4(5) . .
C26 C25 N1 117.6(5) . .
C26 C25 H25A 107.9 . .
N1 C25 H25A 107.9 . .
C26 C25 H25B 107.9 . .
N1 C25 H25B 107.9 . .
H25A C25 H25B 107.2 . .
C25 C26 C27 110.0(5) . .
C25 C26 H26A 109.7 . .
C27 C26 H26A 109.7 . .
C25 C26 H26B 109.7 . .
C27 C26 H26B 109.7 . .
H26A C26 H26B 108.2 . .
C28 C27 C26 114.0(6) . .
C28 C27 H27A 108.7 . .
C26 C27 H27A 108.7 . .
C28 C27 H27B 108.7 . .
C26 C27 H27B 108.7 . .
H27A C27 H27B 107.6 . .
C27 C28 H28A 109.5 . .
C27 C28 H28B 109.5 . .
H28A C28 H28B 109.5 . .
C27 C28 H28C 109.5 . .
H28A C28 H28C 109.5 . .
H28B C28 H28C 109.5 . .
C30 C29 N1 114.9(5) . .
C30 C29 H29A 108.6 . .
N1 C29 H29A 108.6 . .
C30 C29 H29B 108.6 . .
N1 C29 H29B 108.6 . .
H29A C29 H29B 107.5 . .
C29 C30 C31 109.9(5) . .
C29 C30 H30A 109.7 . .
C31 C30 H30A 109.7 . .
C29 C30 H30B 109.7 . .
C31 C30 H30B 109.7 . .
H30A C30 H30B 108.2 . .
C32 C31 C30 113.4(5) . .
C32 C31 H31A 108.9 . .
C30 C31 H31A 108.9 . .
C32 C31 H31B 108.9 . .
C30 C31 H31B 108.9 . .
H31A C31 H31B 107.7 . .
C31 C32 H32A 109.5 . .
C31 C32 H32B 109.5 . .
H32A C32 H32B 109.5 . .
C31 C32 H32C 109.5 . .
H32A C32 H32C 109.5 . .
H32B C32 H32C 109.5 . .
C34 C33 N1 116.0(5) . .
C34 C33 H33A 108.3 . .
N1 C33 H33A 108.3 . .
C34 C33 H33B 108.3 . .
N1 C33 H33B 108.3 . .
H33A C33 H33B 107.4 . .
C33 C34 C35 112.1(7) . .
C33 C34 H34A 109.2 . .
C35 C34 H34A 109.2 . .
C33 C34 H34B 109.2 . .
C35 C34 H34B 109.2 . .
H34A C34 H34B 107.9 . .
C36 C35 C34 114.0(7) . .
C36 C35 H35A 108.8 . .
C34 C35 H35A 108.8 . .
C36 C35 H35B 108.8 . .
C34 C35 H35B 108.8 . .
H35A C35 H35B 107.7 . .
C35 C36 H36A 109.5 . .
C35 C36 H36B 109.5 . .
H36A C36 H36B 109.5 . .
C35 C36 H36C 109.5 . .
H36A C36 H36C 109.5 . .
H36B C36 H36C 109.5 . .
C38 C37 N1 116.6(5) . .
C38 C37 H37A 108.1 . .
N1 C37 H37A 108.1 . .
C38 C37 H37B 108.1 . .
N1 C37 H37B 108.1 . .
H37A C37 H37B 107.3 . .
C37 C38 C39 109.6(5) . .
C37 C38 H38A 109.8 . .
C39 C38 H38A 109.8 . .
C37 C38 H38B 109.8 . .
C39 C38 H38B 109.8 . .
H38A C38 H38B 108.2 . .
C40 C39 C38 112.9(6) . .
C40 C39 H39A 109.0 . .
C38 C39 H39A 109.0 . .
C40 C39 H39B 109.0 . .
C38 C39 H39B 109.0 . .
H39A C39 H39B 107.8 . .
C39 C40 H40A 109.5 . .
C39 C40 H40B 109.5 . .
H40A C40 H40B 109.5 . .
C39 C40 H40C 109.5 . .
H40A C40 H40C 109.5 . .
H40B C40 H40C 109.5 . .
C45 N2 C53 113.4(8) . .
C45 N2 C49 106.7(8) . .
C53 N2 C49 111.4(8) . .
C45 N2 C41 108.5(7) . .
C53 N2 C41 115.2(8) . .
C49 N2 C41 100.5(8) . .
C49B N2 C53B 120.1(8) . .
C49B N2 C45B 120.3(8) . .
C53B N2 C45B 97.5(8) . .
C49B N2 C41B 112.9(8) . .
C53B N2 C41B 104.2(8) . .
C45B N2 C41B 98.5(8) . .
C42 C41 N2 118.1(9) . .
C42 C41 H41A 107.8 . .
N2 C41 H41A 107.8 . .
C42 C41 H41B 107.8 . .
N2 C41 H41B 107.8 . .
H41A C41 H41B 107.1 . .
C41 C42 C43 118.4(9) . .
C41 C42 H42A 107.7 . .
C43 C42 H42A 107.7 . .
C41 C42 H42B 107.7 . .
C43 C42 H42B 107.7 . .
H42A C42 H42B 107.1 . .
C42 C43 C44 112.5(11) . .
C42 C43 H43A 109.1 . .
C44 C43 H43A 109.1 . .
C42 C43 H43B 109.1 . .
C44 C43 H43B 109.1 . .
H43A C43 H43B 107.8 . .
C43 C44 H44A 109.5 . .
C43 C44 H44B 109.5 . .
H44A C44 H44B 109.5 . .
C43 C44 H44C 109.5 . .
H44A C44 H44C 109.5 . .
H44B C44 H44C 109.5 . .
C46 C45 N2 116.7(9) . .
C46 C45 H45A 108.1 . .
N2 C45 H45A 108.1 . .
C46 C45 H45B 108.1 . .
N2 C45 H45B 108.1 . .
H45A C45 H45B 107.3 . .
C45 C46 C47 118.1(9) . .
C45 C46 H46A 107.8 . .
C47 C46 H46A 107.8 . .
C45 C46 H46B 107.8 . .
C47 C46 H46B 107.8 . .
H46A C46 H46B 107.1 . .
C48 C47 C46 123.6(14) . .
C48 C47 H47A 106.4 . .
C46 C47 H47A 106.4 . .
C48 C47 H47B 106.4 . .
C46 C47 H47B 106.4 . .
H47A C47 H47B 106.5 . .
C47 C48 H48A 109.5 . .
C47 C48 H48B 109.5 . .
H48A C48 H48B 109.5 . .
C47 C48 H48C 109.5 . .
H48A C48 H48C 109.5 . .
H48B C48 H48C 109.5 . .
N2 C49 C50 123.0(9) . .
N2 C49 H49A 106.6 . .
C50 C49 H49A 106.6 . .
N2 C49 H49B 106.6 . .
C50 C49 H49B 106.6 . .
H49A C49 H49B 106.5 . .
C49 C50 C51 115.4(10) . .
C49 C50 H50A 108.4 . .
C51 C50 H50A 108.4 . .
C49 C50 H50B 108.4 . .
C51 C50 H50B 108.4 . .
H50A C50 H50B 107.5 . .
C52 C51 C50 112.5(13) . .
C52 C51 H51A 109.1 . .
C50 C51 H51A 109.1 . .
C52 C51 H51B 109.1 . .
C50 C51 H51B 109.1 . .
H51A C51 H51B 107.8 . .
C51 C52 H52A 109.5 . .
C51 C52 H52B 109.5 . .
H52A C52 H52B 109.5 . .
C51 C52 H52C 109.5 . .
H52A C52 H52C 109.5 . .
H52B C52 H52C 109.5 . .
C54 C53 N2 113.2(8) . .
C54 C53 H53A 108.9 . .
N2 C53 H53A 108.9 . .
C54 C53 H53B 108.9 . .
N2 C53 H53B 108.9 . .
H53A C53 H53B 107.7 . .
C53 C54 C55 102.6(9) . .
C53 C54 H54A 111.3 . .
C55 C54 H54A 111.3 . .
C53 C54 H54B 111.3 . .
C55 C54 H54B 111.3 . .
H54A C54 H54B 109.2 . .
C56 C55 C54 108.9(11) . .
C56 C55 H55A 109.9 . .
C54 C55 H55A 109.9 . .
C56 C55 H55B 109.9 . .
C54 C55 H55B 109.9 . .
H55A C55 H55B 108.3 . .
C55 C56 H56A 109.5 . .
C55 C56 H56B 109.5 . .
H56A C56 H56B 109.5 . .
C55 C56 H56C 109.5 . .
H56A C56 H56C 109.5 . .
H56B C56 H56C 109.5 . .
N2 C41B H41C 106.5 . .
N2 C41B H41D 106.5 . .
H41C C41B H41D 106.5 . .
C44B C43B H43C 106.9 . .
C44B C43B H43D 106.9 . .
H43C C43B H43D 106.7 . .
C43B C44B H44D 109.5 . .
C43B C44B H44E 109.5 . .
H44D C44B H44E 109.5 . .
C43B C44B H44F 109.5 . .
H44D C44B H44F 109.5 . .
H44E C44B H44F 109.5 . .
N2 C45B H45C 107.7 . .
N2 C45B H45D 107.7 . .
H45C C45B H45D 107.1 . .
C48B C47B H47C 105.9 . .
C48B C47B H47D 105.9 . .
H47C C47B H47D 106.2 . .
C47B C48B H48D 109.5 . .
C47B C48B H48E 109.5 . .
H48D C48B H48E 109.5 . .
C47B C48B H48F 109.5 . .
H48D C48B H48F 109.5 . .
H48E C48B H48F 109.5 . .
C50B C49B N2 99.7(8) . .
C50B C49B H49C 111.8 . .
N2 C49B H49C 111.8 . .
C50B C49B H49D 111.8 . .
N2 C49B H49D 111.8 . .
H49C C49B H49D 109.5 . .
C49B C50B C51B 104.3(10) . .
C49B C50B H50C 110.9 . .
C51B C50B H50C 110.9 . .
C49B C50B H50D 110.9 . .
C51B C50B H50D 110.9 . .
H50C C50B H50D 108.9 . .
C52B C51B C50B 112.7(13) . .
C52B C51B H51C 109.1 . .
C50B C51B H51C 109.1 . .
C52B C51B H51D 109.1 . .
C50B C51B H51D 109.1 . .
H51C C51B H51D 107.8 . .
C51B C52B H52D 109.5 . .
C51B C52B H52E 109.5 . .
H52D C52B H52E 109.5 . .
C51B C52B H52F 109.5 . .
H52D C52B H52F 109.5 . .
H52E C52B H52F 109.5 . .
C54B C53B N2 127.6(10) . .
C54B C53B H53C 105.4 . .
N2 C53B H53C 105.4 . .
C54B C53B H53D 105.4 . .
N2 C53B H53D 105.4 . .
H53C C53B H53D 106.0 . .
C55B C54B C53B 115.0(11) . .
C55B C54B H54C 108.5 . .
C53B C54B H54C 108.5 . .
C55B C54B H54D 108.5 . .
C53B C54B H54D 108.5 . .
H54C C54B H54D 107.5 . .
C56B C55B C54B 123.7(14) . .
C56B C55B H55C 106.4 . .
C54B C55B H55C 106.4 . .
C56B C55B H55D 106.4 . .
C54B C55B H55D 106.4 . .
H55C C55B H55D 106.5 . .
C55B C56B H56D 109.5 . .
C55B C56B H56E 109.5 . .
H56D C56B H56E 109.5 . .
C55B C56B H56F 109.5 . .
H56D C56B H56F 109.5 . .
H56E C56B H56F 109.5 . .

loop_
_geom_bond_atom_site_label_1
_geom_bond_atom_site_label_2
_geom_bond_distance
_geom_bond_site_symmetry_2
Pt1 C7 1.984(7) .
Pt1 C1 1.987(6) .
Pt1 O1 2.120(4) .
Pt1 O1 2.124(4) 2_566
Pt1 Pt1 3.2203(5) 2_566
Cl2 C2 1.735(6) .
Cl3 C3 1.729(6) .
Cl4 C4 1.719(6) .
Cl5 C5 1.726(6) .
Cl6 C6 1.746(6) .
Cl8 C8 1.741(6) .
Cl9 C9 1.731(6) .
Cl10 C10 1.723(7) .
Cl11 C11 1.728(6) .
Cl12 C12 1.735(6) .
O1 Pt1 2.124(4) 2_566
C1 C6 1.397(8) .
C1 C2 1.408(8) .
C2 C3 1.389(9) .
C3 C4 1.379(9) .
C4 C5 1.377(9) .
C5 C6 1.402(9) .
C7 C8 1.403(8) .
C7 C12 1.406(9) .
C8 C9 1.385(9) .
C9 C10 1.383(10) .
C10 C11 1.384(9) .
C11 C12 1.386(9) .
Pt2 C19 1.969(6) .
Pt2 C13 1.988(7) .
Pt2 O2 2.099(4) .
Pt2 O2 2.115(4) 2_677
Pt2 Pt2 3.2000(5) 2_677
Cl14 C14 1.735(7) .
Cl15 C15 1.737(7) .
Cl16 C16 1.728(7) .
Cl17 C17 1.734(6) .
Cl18 C18 1.744(7) .
Cl20 C20 1.742(7) .
Cl21 C21 1.731(7) .
Cl22 C22 1.716(7) .
Cl23 C23 1.742(7) .
Cl24 C24 1.739(6) .
O2 Pt2 2.115(4) 2_677
C13 C14 1.396(9) .
C13 C18 1.403(8) .
C14 C15 1.392(10) .
C15 C16 1.378(9) .
C16 C17 1.390(10) .
C17 C18 1.382(9) .
C19 C24 1.410(8) .
C19 C20 1.421(9) .
C20 C21 1.389(9) .
C21 C22 1.378(10) .
C22 C23 1.398(10) .
C23 C24 1.371(9) .
N1 C33 1.515(7) .
N1 C25 1.517(7) .
N1 C37 1.521(7) .
N1 C29 1.526(7) .
C25 C26 1.500(8) .
C25 H25A 0.9900 .
C25 H25B 0.9900 .
C26 C27 1.516(8) .
C26 H26A 0.9900 .
C26 H26B 0.9900 .
C27 C28 1.502(9) .
C27 H27A 0.9900 .
C27 H27B 0.9900 .
C28 H28A 0.9800 .
C28 H28B 0.9800 .
C28 H28C 0.9800 .
C29 C30 1.509(7) .
C29 H29A 0.9900 .
C29 H29B 0.9900 .
C30 C31 1.515(8) .
C30 H30A 0.9900 .
C30 H30B 0.9900 .
C31 C32 1.492(8) .
C31 H31A 0.9900 .
C31 H31B 0.9900 .
C32 H32A 0.9800 .
C32 H32B 0.9800 .
C32 H32C 0.9800 .
C33 C34 1.495(9) .
C33 H33A 0.9900 .
C33 H33B 0.9900 .
C34 C35 1.517(9) .
C34 H34A 0.9900 .
C34 H34B 0.9900 .
C35 C36 1.503(9) .
C35 H35A 0.9900 .
C35 H35B 0.9900 .
C36 H36A 0.9800 .
C36 H36B 0.9800 .
C36 H36C 0.9800 .
C37 C38 1.519(8) .
C37 H37A 0.9900 .
C37 H37B 0.9900 .
C38 C39 1.527(8) .
C38 H38A 0.9900 .
C38 H38B 0.9900 .
C39 C40 1.514(9) .
C39 H39A 0.9900 .
C39 H39B 0.9900 .
C40 H40A 0.9800 .
C40 H40B 0.9800 .
C40 H40C 0.9800 .
N2 C45 1.518(10) .
N2 C53 1.5189(11) .
N2 C49B 1.5190(11) .
N2 C53B 1.5204(11) .
N2 C45B 1.5205(11) .
N2 C41B 1.5205(11) .
N2 C49 1.5209(11) .
N2 C41 1.536(10) .
C41 C42 1.447(12) .
C41 H41A 0.9900 .
C41 H41B 0.9900 .
C42 C43 1.489(12) .
C42 H42A 0.9900 .
C42 H42B 0.9900 .
C43 C44 1.518(13) .
C43 H43A 0.9900 .
C43 H43B 0.9900 .
C44 H44A 0.9800 .
C44 H44B 0.9800 .
C44 H44C 0.9800 .
C45 C46 1.460(11) .
C45 H45A 0.9900 .
C45 H45B 0.9900 .
C46 C47 1.464(12) .
C46 H46A 0.9900 .
C46 H46B 0.9900 .
C47 C48 1.433(14) .
C47 H47A 0.9900 .
C47 H47B 0.9900 .
C48 H48A 0.9800 .
C48 H48B 0.9800 .
C48 H48C 0.9800 .
C49 C50 1.530(13) .
C49 H49A 0.9900 .
C49 H49B 0.9900 .
C50 C51 1.551(13) .
C50 H50A 0.9900 .
C50 H50B 0.9900 .
C51 C52 1.522(14) .
C51 H51A 0.9900 .
C51 H51B 0.9900 .
C52 H52A 0.9800 .
C52 H52B 0.9800 .
C52 H52C 0.9800 .
C53 C54 1.514(13) .
C53 H53A 0.9900 .
C53 H53B 0.9900 .
C54 C55 1.540(13) .
C54 H54A 0.9900 .
C54 H54B 0.9900 .
C55 C56 1.522(13) .
C55 H55A 0.9900 .
C55 H55B 0.9900 .
C56 H56A 0.9800 .
C56 H56B 0.9800 .
C56 H56C 0.9800 .
C41B H41C 0.9900 .
C41B H41D 0.9900 .
C43B C44B 1.498(14) .
C43B H43C 0.9900 .
C43B H43D 0.9900 .
C44B H44D 0.9800 .
C44B H44E 0.9800 .
C44B H44F 0.9800 .
C45B H45C 0.9900 .
C45B H45D 0.9900 .
C47B C48B 1.417(14) .
C47B H47C 0.9900 .
C47B H47D 0.9900 .
C48B H48D 0.9800 .
C48B H48E 0.9800 .
C48B H48F 0.9800 .
C49B C50B 1.457(13) .
C49B H49C 0.9900 .
C49B H49D 0.9900 .
C50B C51B 1.549(14) .
C50B H50C 0.9900 .
C50B H50D 0.9900 .
C51B C52B 1.492(14) .
C51B H51C 0.9900 .
C51B H51D 0.9900 .
C52B H52D 0.9800 .
C52B H52E 0.9800 .
C52B H52F 0.9800 .
C53B C54B 1.479(13) .
C53B H53C 0.9900 .
C53B H53D 0.9900 .
C54B C55B 1.469(13) .
C54B H54C 0.9900 .
C54B H54D 0.9900 .
C55B C56B 1.462(14) .
C55B H55C 0.9900 .
C55B H55D 0.9900 .
C56B H56D 0.9800 .
C56B H56E 0.9800 .
C56B H56F 0.9800 .

loop_
_geom_torsion_atom_site_label_1
_geom_torsion_atom_site_label_2
_geom_torsion_atom_site_label_3
_geom_torsion_atom_site_label_4
_geom_torsion
_geom_torsion_site_symmetry_1
_geom_torsion_site_symmetry_4
C7 Pt1 O1 Pt1 178.7(2) . 2_566
O1 Pt1 O1 Pt1 0.0 2_566 2_566
C7 Pt1 C1 C6 -118.9(5) . .
O1 Pt1 C1 C6 60.2(5) 2_566 .
Pt1 Pt1 C1 C6 62.4(6) 2_566 .
C7 Pt1 C1 C2 70.5(5) . .
O1 Pt1 C1 C2 -110.4(5) 2_566 .
Pt1 Pt1 C1 C2 -108.2(5) 2_566 .
C6 C1 C2 C3 -1.6(9) . .
Pt1 C1 C2 C3 169.9(5) . .
C6 C1 C2 Cl2 -179.5(5) . .
Pt1 C1 C2 Cl2 -7.9(7) . .
C1 C2 C3 C4 3.2(10) . .
Cl2 C2 C3 C4 -178.9(5) . .
C1 C2 C3 Cl3 -177.1(5) . .
Cl2 C2 C3 Cl3 0.8(7) . .
C2 C3 C4 C5 -1.8(10) . .
Cl3 C3 C4 C5 178.5(5) . .
C2 C3 C4 Cl4 177.7(5) . .
Cl3 C3 C4 Cl4 -2.0(8) . .
C3 C4 C5 C6 -0.9(10) . .
Cl4 C4 C5 C6 179.6(5) . .
C3 C4 C5 Cl5 179.7(5) . .
Cl4 C4 C5 Cl5 0.2(9) . .
C2 C1 C6 C5 -1.2(9) . .
Pt1 C1 C6 C5 -172.6(5) . .
C2 C1 C6 Cl6 178.1(5) . .
Pt1 C1 C6 Cl6 6.8(8) . .
C4 C5 C6 C1 2.5(11) . .
Cl5 C5 C6 C1 -178.1(5) . .
C4 C5 C6 Cl6 -176.9(5) . .
Cl5 C5 C6 Cl6 2.5(8) . .
C1 Pt1 C7 C8 -119.2(6) . .
O1 Pt1 C7 C8 58.3(6) . .
Pt1 Pt1 C7 C8 59.4(6) 2_566 .
C1 Pt1 C7 C12 69.3(6) . .
O1 Pt1 C7 C12 -113.1(6) . .
Pt1 Pt1 C7 C12 -112.0(5) 2_566 .
C12 C7 C8 C9 -1.4(10) . .
Pt1 C7 C8 C9 -173.7(5) . .
C12 C7 C8 Cl8 176.9(5) . .
Pt1 C7 C8 Cl8 4.6(8) . .
C7 C8 C9 C10 1.3(10) . .
Cl8 C8 C9 C10 -177.1(5) . .
C7 C8 C9 Cl9 -179.3(5) . .
Cl8 C8 C9 Cl9 2.4(8) . .
C8 C9 C10 C11 -0.2(10) . .
Cl9 C9 C10 C11 -179.6(5) . .
C8 C9 C10 Cl10 -179.4(5) . .
Cl9 C9 C10 Cl10 1.1(8) . .
C9 C10 C11 C12 -0.6(10) . .
Cl10 C10 C11 C12 178.7(5) . .
C9 C10 C11 Cl11 178.9(5) . .
Cl10 C10 C11 Cl11 -1.8(8) . .
C10 C11 C12 C7 0.3(10) . .
Cl11 C11 C12 C7 -179.2(5) . .
C10 C11 C12 Cl12 179.4(5) . .
Cl11 C11 C12 Cl12 -0.1(8) . .
C8 C7 C12 C11 0.6(9) . .
Pt1 C7 C12 C11 172.8(5) . .
C8 C7 C12 Cl12 -178.4(5) . .
Pt1 C7 C12 Cl12 -6.2(8) . .
C13 Pt2 O2 Pt2 -179.2(2) . 2_677
O2 Pt2 O2 Pt2 0.0 2_677 2_677
C19 Pt2 C13 C14 -70.7(6) . .
O2 Pt2 C13 C14 110.2(6) . .
Pt2 Pt2 C13 C14 109.5(5) 2_677 .
C19 Pt2 C13 C18 112.5(6) . .
O2 Pt2 C13 C18 -66.6(6) . .
Pt2 Pt2 C13 C18 -67.3(6) 2_677 .
C18 C13 C14 C15 -5.1(10) . .
Pt2 C13 C14 C15 177.8(6) . .
C18 C13 C14 Cl14 172.7(5) . .
Pt2 C13 C14 Cl14 -4.4(8) . .
C13 C14 C15 C16 1.4(11) . .
Cl14 C14 C15 C16 -176.4(6) . .
C13 C14 C15 Cl15 -179.0(6) . .
Cl14 C14 C15 Cl15 3.2(9) . .
C14 C15 C16 C17 3.5(10) . .
Cl15 C15 C16 C17 -176.1(5) . .
C14 C15 C16 Cl16 -175.7(5) . .
Cl15 C15 C16 Cl16 4.6(9) . .
C15 C16 C17 C18 -4.3(10) . .
Cl16 C16 C17 C18 174.9(5) . .
C15 C16 C17 Cl17 176.1(5) . .
Cl16 C16 C17 Cl17 -4.6(8) . .
C16 C17 C18 C13 0.3(10) . .
Cl17 C17 C18 C13 179.8(5) . .
C16 C17 C18 Cl18 177.6(5) . .
Cl17 C17 C18 Cl18 -2.8(8) . .
C14 C13 C18 C17 4.2(10) . .
Pt2 C13 C18 C17 -178.7(5) . .
C14 C13 C18 Cl18 -173.1(5) . .
Pt2 C13 C18 Cl18 4.1(8) . .
C13 Pt2 C19 C24 -72.6(5) . .
O2 Pt2 C19 C24 108.1(5) 2_677 .
Pt2 Pt2 C19 C24 107.2(5) 2_677 .
C13 Pt2 C19 C20 116.1(5) . .
O2 Pt2 C19 C20 -63.2(5) 2_677 .
Pt2 Pt2 C19 C20 -64.1(6) 2_677 .
C24 C19 C20 C21 3.8(9) . .
Pt2 C19 C20 C21 176.0(5) . .
C24 C19 C20 Cl20 -177.1(5) . .
Pt2 C19 C20 Cl20 -4.9(8) . .
C19 C20 C21 C22 -3.9(11) . .
Cl20 C20 C21 C22 177.0(5) . .
C19 C20 C21 Cl21 176.1(5) . .
Cl20 C20 C21 Cl21 -3.0(8) . .
C20 C21 C22 C23 1.6(10) . .
Cl21 C21 C22 C23 -178.4(5) . .
C20 C21 C22 Cl22 179.9(5) . .
Cl21 C21 C22 Cl22 -0.1(8) . .
C21 C22 C23 C24 0.4(10) . .
Cl22 C22 C23 C24 -178.0(5) . .
C21 C22 C23 Cl23 -178.5(5) . .
Cl22 C22 C23 Cl23 3.2(8) . .
C22 C23 C24 C19 -0.2(10) . .
Cl23 C23 C24 C19 178.6(5) . .
C22 C23 C24 Cl24 -178.8(5) . .
Cl23 C23 C24 Cl24 0.0(7) . .
C20 C19 C24 C23 -1.8(9) . .
Pt2 C19 C24 C23 -173.9(5) . .
C20 C19 C24 Cl24 176.8(5) . .
Pt2 C19 C24 Cl24 4.7(7) . .
C33 N1 C25 C26 -48.0(7) . .
C37 N1 C25 C26 71.4(6) . .
C29 N1 C25 C26 -168.2(5) . .
N1 C25 C26 C27 -173.2(5) . .
C25 C26 C27 C28 -180.0(6) . .
C33 N1 C29 C30 168.6(5) . .
C25 N1 C29 C30 -70.9(7) . .
C37 N1 C29 C30 48.5(7) . .
N1 C29 C30 C31 176.3(5) . .
C29 C30 C31 C32 170.6(6) . .
C25 N1 C33 C34 -63.0(7) . .
C37 N1 C33 C34 177.7(6) . .
C29 N1 C33 C34 56.8(7) . .
N1 C33 C34 C35 170.1(6) . .
C33 C34 C35 C36 -77.8(10) . .
C33 N1 C37 C38 -65.7(7) . .
C25 N1 C37 C38 174.3(5) . .
C29 N1 C37 C38 54.8(7) . .
N1 C37 C38 C39 -155.9(6) . .
C37 C38 C39 C40 -174.9(7) . .
C45 N2 C41 C42 72.4(13) . .
C53 N2 C41 C42 -56.1(13) . .
C49B N2 C41 C42 152.6(13) . .
C53B N2 C41 C42 -87.8(12) . .
C45B N2 C41 C42 33(2) . .
C41B N2 C41 C42 14.8(10) . .
C49 N2 C41 C42 -175.9(11) . .
N2 C41 C42 C43 168.7(10) . .
C41 C42 C43 C44 175.6(12) . .
C53 N2 C45 C46 -61.8(14) . .
C49B N2 C45 C46 99.7(12) . .
C53B N2 C45 C46 -51(2) . .
C45B N2 C45 C46 -33.3(10) . .
C41B N2 C45 C46 -145.9(14) . .
C49 N2 C45 C46 61.2(14) . .
C41 N2 C45 C46 168.7(11) . .
N2 C45 C46 C47 -172.8(12) . .
C45 C46 C47 C48 -171.3(17) . .
C45 N2 C49 C50 46.4(15) . .
C53 N2 C49 C50 170.7(12) . .
C49B N2 C49 C50 -20.1(13) . .
C53B N2 C49 C50 -163.0(14) . .
C45B N2 C49 C50 100.1(14) . .
C41B N2 C49 C50 -47(3) . .
C41 N2 C49 C50 -66.8(15) . .
N2 C49 C50 C51 -172.4(12) . .
C49 C50 C51 C52 68.5(18) . .
C45 N2 C53 C54 179.4(10) . .
C49B N2 C53 C54 43(2) . .
C53B N2 C53 C54 9.4(11) . .
C45B N2 C53 C54 155.5(14) . .
C41B N2 C53 C54 -105.4(11) . .
C49 N2 C53 C54 59.1(13) . .
C41 N2 C53 C54 -54.6(13) . .
N2 C53 C54 C55 170.4(11) . .
C53 C54 C55 C56 170.3(13) . .
C45 N2 C49B C50B -104.7(12) . .
C53 N2 C49B C50B 36(2) . .
C53B N2 C49B C50B 57.8(14) . .
C45B N2 C49B C50B -63.0(14) . .
C41B N2 C49B C50B -178.7(11) . .
C49 N2 C49B C50B 13.7(12) . .
C41 N2 C49B C50B 144.6(13) . .
N2 C49B C50B C51B 162.0(12) . .
C49B C50B C51B C52B -156.7(17) . .
C45 N2 C53B C54B -49(2) . .
C53 N2 C53B C54B -31.5(13) . .
C49B N2 C53B C54B 165.6(13) . .
C45B N2 C53B C54B -62.8(16) . .
C41B N2 C53B C54B 37.9(16) . .
C49 N2 C53B C54B -166.2(16) . .
C41 N2 C53B C54B 93.6(15) . .
N2 C53B C54B C55B 170.9(14) . .
C53B C54B C55B C56B 173.8(16) . .
